data_7049755
loop_
_publ_author_name
'Wang, Yingxia'
'Eichhoefer, Andreas'
'Weigend, Florian'
'Fenske, Dieter'
'Fuhr, Olaf'

_publ_section_title
;
 The coordination behavior of
 2,3-bis(diphenylphosphino)maleic-N-phenylimide towards copper, silver,
 gold and palladium
;
_journal_name_full 'Dalton Transactions'
_journal_paper_doi 10.1039/C8DT05003A
_journal_year 2019
_chemical_formula_moiety 'C68 H50 Au N2 O4 P4, 2.5(C H2 Cl2), F6 P'
_chemical_formula_sum 'C70.5 H55 Au Cl5 F6 N2 O4 P5'
_chemical_formula_weight 1637.23
_space_group_crystal_system triclinic
_space_group_IT_number 2
_space_group_name_Hall '-P 1'
_space_group_name_H-M_alt 'P -1'
_symmetry_space_group_name_Hall '-P 1'
_symmetry_space_group_name_H-M 'P -1'
_atom_sites_solution_hydrogens geom
_atom_sites_solution_primary heavy
_audit_creation_date 2017-10-20
_audit_creation_method
;
Olex2 1.2
(compiled 2017.01.04 svn.r3372 for OlexSys, GUI svn.r5292)
;
_audit_update_record
;
2018-06-07 deposited with the CCDC.    2019-04-17 downloaded from the CCDC.
;
_cell_angle_alpha 95.619(3)
_cell_angle_beta 108.526(3)
_cell_angle_gamma 97.034(3)
_cell_formula_units_Z 2
_cell_length_a 13.3647(4)
_cell_length_b 14.5914(7)
_cell_length_c 19.3008(8)
_cell_measurement_reflns_used 45782
_cell_measurement_temperature 180.15
_cell_measurement_theta_max 26.07
_cell_measurement_theta_min 1.98
_cell_volume 3504.3(3)
_computing_molecular_graphics 'Olex2 (Dolomanov et al., 2009)'
_computing_publication_material 'Olex2 (Dolomanov et al., 2009)'
_computing_structure_refinement 'ShelXL (Sheldrick, 2015)'
_computing_structure_solution 'ShelXS (Sheldrick, 2008)'
_diffrn_ambient_temperature 180.15
_diffrn_detector 'image plate (34 cm diameter)'
_diffrn_detector_area_resol_mean 6.67
_diffrn_detector_type STOE
_diffrn_measured_fraction_theta_full 0.882
_diffrn_measured_fraction_theta_max 0.872
_diffrn_measurement_device '2-circle goniometer'
_diffrn_measurement_device_type 'Stoe IPDS2'
_diffrn_measurement_method 'rotation method'
_diffrn_radiation_collimation '0.5 mm diameter, monocapillary'
_diffrn_radiation_monochromator 'plane graphite'
_diffrn_radiation_polarisn_norm 0
_diffrn_radiation_type MoK\a
_diffrn_radiation_wavelength 0.71073
_diffrn_reflns_av_R_equivalents 0.0729
_diffrn_reflns_av_unetI/netI 0.0735
_diffrn_reflns_Laue_measured_fraction_full 0.882
_diffrn_reflns_Laue_measured_fraction_max 0.872
_diffrn_reflns_limit_h_max 16
_diffrn_reflns_limit_h_min -16
_diffrn_reflns_limit_k_max 17
_diffrn_reflns_limit_k_min -17
_diffrn_reflns_limit_l_max 23
_diffrn_reflns_limit_l_min -23
_diffrn_reflns_number 25374
_diffrn_reflns_point_group_measured_fraction_full 0.882
_diffrn_reflns_point_group_measured_fraction_max 0.872
_diffrn_reflns_theta_full 25.242
_diffrn_reflns_theta_max 25.746
_diffrn_reflns_theta_min 2.237
_diffrn_source 'sealed X-ray tube, 12 x 0.4 mm long-fine focus'
_diffrn_source_current 40
_diffrn_source_power 2.000
_diffrn_source_voltage 50
_exptl_absorpt_coefficient_mu 2.469
_exptl_absorpt_correction_T_max 0.7769
_exptl_absorpt_correction_T_min 0.4707
_exptl_absorpt_correction_type integration
_exptl_absorpt_process_details 'STOE Xred and LANA'
_exptl_crystal_colour 'bluish violet'
_exptl_crystal_colour_modifier bluish
_exptl_crystal_colour_primary violet
_exptl_crystal_density_diffrn 1.552
_exptl_crystal_description plate
_exptl_crystal_F_000 1634
_exptl_crystal_size_max 0.32
_exptl_crystal_size_mid 0.28
_exptl_crystal_size_min 0.09
_refine_diff_density_max 2.070
_refine_diff_density_min -2.908
_refine_diff_density_rms 0.177
_refine_ls_extinction_method none
_refine_ls_goodness_of_fit_ref 1.025
_refine_ls_hydrogen_treatment constr
_refine_ls_matrix_type full
_refine_ls_number_parameters 838
_refine_ls_number_reflns 11692
_refine_ls_number_restraints 100
_refine_ls_restrained_S_all 1.025
_refine_ls_R_factor_all 0.1229
_refine_ls_R_factor_gt 0.0909
_refine_ls_shift/su_max 0.001
_refine_ls_shift/su_mean 0.000
_refine_ls_structure_factor_coef Fsqd
_refine_ls_weighting_details 'w=1/[\s^2^(Fo^2^)+(0.1952P)^2^+0.9972P] where P=(Fo^2^+2Fc^2^)/3'
_refine_ls_weighting_scheme calc
_refine_ls_wR_factor_gt 0.2343
_refine_ls_wR_factor_ref 0.2672
_reflns_Friedel_coverage 0.000
_reflns_number_gt 8350
_reflns_number_total 11692
_reflns_threshold_expression 'I > 2\s(I)'
_cod_data_source_file c8dt05003a2.cif
_cod_data_source_block wyx080-1
_cod_original_formula_sum 'C70.50 H55 Au Cl5 F6 N2 O4 P5'
_cod_database_code 7049755
_shelx_shelxl_version_number 2014/7
_shelx_space_group_comment
;
The symmetry employed for this shelxl refinement is uniquely defined
by the following loop, which should always be used as a source of
symmetry information in preference to the above space-group names.
They are only intended as comments.
;
_olex2_refinement_description
;
1. Fixed Uiso
 At 1.2 times of:
  All C(H) groups, All C(H,H) groups
2. Restrained distances
 Cl6-Cl5
 2.9 with sigma of 0.02
 Cl6-C71 = Cl5-C71
 1.76 with sigma of 0.02
 Cl4-C70B = Cl3B-C70B = Cl4-C70A = C70A-Cl3A
 1.76 with sigma of 0.02
 Cl4-Cl3B = Cl4-Cl3A
 2.9 with sigma of 0.02
 C62-C57
 1.39 with sigma of 0.02
3. Uiso/Uaniso restraints and constraints
N15 \\sim C47 \\sim C50 \\sim C51: within 1.7A with sigma of 0.04 and sigma for
terminal atoms of 0.08
C57 \\sim C58 \\sim C59 \\sim C60 \\sim C61 \\sim C62: within 1.7A with sigma
of 0.04 and sigma for terminal atoms of 0.08
C29 \\sim C30 \\sim C31 \\sim C32 \\sim C33 \\sim C34: within 1.7A with sigma
of 0.04 and sigma for terminal atoms of 0.08
Uiso(Cl3A) = Uiso(C70A)
4. Others
 Fixed Sof: Cl5(0.5) Cl6(0.5) C71(0.5) H71A(0.5) H71B(0.5) Cl3A(0.2) C70A(0.2)
 H70A(0.2) H70B(0.2) C70B(0.8) H70C(0.8) H70D(0.8) Cl3B(0.8)
5.a Secondary CH2 refined with riding coordinates:
 C71(H71A,H71B), C69(H69A,H69B), C70A(H70A,H70B), C70B(H70C,H70D)
5.b Aromatic/amide H refined with riding coordinates:
 C2(H2), C3(H3), C4(H4), C5(H5), C6(H6), C8(H8), C9(H9), C10(H10), C11(H11),
 C12(H12), C18(H18), C19(H19), C20(H20), C21(H21), C22(H22), C24(H24), C25(H25),
  C26(H26), C27(H27), C28(H28), C30(H30), C31(H31), C32(H32), C33(H33),
 C34(H34), C36(H36), C37(H37), C38(H38), C39(H39), C40(H40), C42(H42), C43(H43),
  C44(H44), C45(H45), C46(H46), C52(H52), C53(H53), C54(H54), C55(H55),
 C56(H56), C58(H58), C59(H59), C60(H60), C61(H61), C62(H62), C64(H64), C65(H65),
  C66(H66), C67(H67), C68(H68)
;
_olex2_submission_special_instructions 'No special instructions were received'

loop_
_space_group_symop_operation_xyz
'x, y, z'
'-x, -y, -z'

loop_
_atom_site_label
_atom_site_type_symbol
_atom_site_fract_x
_atom_site_fract_y
_atom_site_fract_z
_atom_site_U_iso_or_equiv
_atom_site_adp_type
_atom_site_occupancy
_atom_site_site_symmetry_order
_atom_site_calc_flag
_atom_site_refinement_flags_posn
_atom_site_refinement_flags_adp
_atom_site_refinement_flags_occupancy
_atom_site_disorder_assembly
_atom_site_disorder_group
Au1 Au 0.70460(3) 0.74790(3) 0.72198(2) 0.05484(19) Uani 1 1 d . . . . .
P1 P 0.6380(2) 0.8480(2) 0.63223(16) 0.0528(6) Uani 1 1 d . . . . .
P2 P 0.5286(2) 0.6583(2) 0.68455(16) 0.0549(6) Uani 1 1 d . . . . .
P3 P 0.8480(2) 0.6586(2) 0.73796(16) 0.0544(6) Uani 1 1 d . . . . .
P4 P 0.8088(2) 0.8467(2) 0.83498(16) 0.0576(7) Uani 1 1 d . . . . .
O10 O 0.4130(7) 0.9064(6) 0.5166(5) 0.073(2) Uani 1 1 d . . . . .
O11 O 1.1026(7) 0.6415(6) 0.8391(5) 0.073(2) Uani 1 1 d . . . . .
O13 O 1.0546(7) 0.9082(6) 0.9636(5) 0.076(2) Uani 1 1 d . . . . .
O14 O 0.2671(7) 0.6397(6) 0.5752(6) 0.075(2) Uani 1 1 d . . . . .
N7 N 0.3127(9) 0.7767(7) 0.5322(6) 0.068(3) Uani 1 1 d . . . . .
N15 N 1.1127(9) 0.7793(8) 0.9139(6) 0.070(3) Uani 1 1 d . U . . .
C1 C 0.6836(9) 0.8536(8) 0.5542(7) 0.060(3) Uani 1 1 d . . . . .
C2 C 0.7802(11) 0.8204(10) 0.5611(8) 0.076(3) Uani 1 1 d . . . . .
H2 H 0.8161 0.7959 0.6044 0.091 Uiso 1 1 calc R . . . .
C3 C 0.8229(12) 0.8236(11) 0.5047(8) 0.082(4) Uani 1 1 d . . . . .
H3 H 0.8869 0.7993 0.5083 0.098 Uiso 1 1 calc R . . . .
C4 C 0.7729(12) 0.8616(11) 0.4442(9) 0.085(4) Uani 1 1 d . . . . .
H4 H 0.8048 0.8665 0.4069 0.102 Uiso 1 1 calc R . . . .
C5 C 0.6780(10) 0.8929(9) 0.4354(8) 0.069(3) Uani 1 1 d . . . . .
H5 H 0.6426 0.9160 0.3912 0.083 Uiso 1 1 calc R . . . .
C6 C 0.6337(9) 0.8908(8) 0.4915(6) 0.057(2) Uani 1 1 d . . . . .
H6 H 0.5694 0.9150 0.4868 0.068 Uiso 1 1 calc R . . . .
C7 C 0.6298(8) 0.9660(8) 0.6656(6) 0.055(2) Uani 1 1 d . . . . .
C8 C 0.6836(10) 1.0424(8) 0.6485(8) 0.069(3) Uani 1 1 d . . . . .
H8 H 0.7271 1.0357 0.6184 0.082 Uiso 1 1 calc R . . . .
C9 C 0.6712(14) 1.1311(9) 0.6775(9) 0.085(4) Uani 1 1 d . . . . .
H9 H 0.7079 1.1844 0.6661 0.102 Uiso 1 1 calc R . . . .
C10 C 0.6107(13) 1.1450(11) 0.7204(10) 0.093(5) Uani 1 1 d . . . . .
H10 H 0.6041 1.2061 0.7384 0.111 Uiso 1 1 calc R . . . .
C11 C 0.5587(12) 1.0668(12) 0.7371(9) 0.088(4) Uani 1 1 d . . . . .
H11 H 0.5162 1.0745 0.7678 0.106 Uiso 1 1 calc R . . . .
C12 C 0.5668(11) 0.9792(9) 0.7106(8) 0.072(3) Uani 1 1 d . . . . .
H12 H 0.5297 0.9266 0.7227 0.086 Uiso 1 1 calc R . . . .
C13 C 0.4065(9) 0.8376(8) 0.5442(7) 0.060(3) Uani 1 1 d . . . . .
C14 C 0.4967(9) 0.7997(7) 0.5953(6) 0.054(2) Uani 1 1 d . . . . .
C15 C 0.4532(9) 0.7223(8) 0.6188(6) 0.058(3) Uani 1 1 d . . . . .
C16 C 0.3341(8) 0.7057(9) 0.5727(7) 0.065(3) Uani 1 1 d . . . . .
C17 C 0.2118(10) 0.7889(10) 0.4855(7) 0.066(3) Uani 1 1 d . . . . .
C18 C 0.1719(10) 0.8680(10) 0.4981(8) 0.076(3) Uani 1 1 d . . . . .
H18 H 0.2101 0.9134 0.5400 0.091 Uiso 1 1 calc R . . . .
C19 C 0.0771(12) 0.8816(13) 0.4507(11) 0.099(5) Uani 1 1 d . . . . .
H19 H 0.0491 0.9363 0.4607 0.119 Uiso 1 1 calc R . . . .
C20 C 0.0202(12) 0.8186(16) 0.3883(12) 0.108(6) Uani 1 1 d . . . . .
H20 H -0.0433 0.8308 0.3534 0.129 Uiso 1 1 calc R . . . .
C21 C 0.0613(17) 0.734(2) 0.3785(13) 0.135(9) Uani 1 1 d . . . . .
H21 H 0.0206 0.6864 0.3390 0.162 Uiso 1 1 calc R . . . .
C22 C 0.1564(12) 0.7212(13) 0.4239(9) 0.090(4) Uani 1 1 d . . . . .
H22 H 0.1856 0.6670 0.4145 0.108 Uiso 1 1 calc R . . . .
C23 C 0.4565(10) 0.6497(9) 0.7498(7) 0.066(3) Uani 1 1 d . . . . .
C24 C 0.4733(11) 0.5814(11) 0.7950(8) 0.079(4) Uani 1 1 d . . . . .
H24 H 0.5164 0.5360 0.7893 0.095 Uiso 1 1 calc R . . . .
C25 C 0.4257(17) 0.5811(14) 0.8486(10) 0.104(5) Uani 1 1 d . . . . .
H25 H 0.4332 0.5325 0.8783 0.125 Uiso 1 1 calc R . . . .
C26 C 0.3668(14) 0.6501(13) 0.8607(9) 0.095(5) Uani 1 1 d . . . . .
H26 H 0.3368 0.6499 0.8992 0.114 Uiso 1 1 calc R . . . .
C27 C 0.3535(11) 0.7168(12) 0.8165(9) 0.085(4) Uani 1 1 d . . . . .
H27 H 0.3127 0.7635 0.8236 0.102 Uiso 1 1 calc R . . . .
C28 C 0.3975(10) 0.7186(10) 0.7616(8) 0.071(3) Uani 1 1 d . . . . .
H28 H 0.3880 0.7668 0.7315 0.085 Uiso 1 1 calc R . . . .
C29 C 0.5166(10) 0.5285(12) 0.6412(7) 0.099(6) Uani 1 1 d . U . . .
C30 C 0.5867(11) 0.5191(10) 0.6050(9) 0.080(4) Uani 1 1 d . U . . .
H30 H 0.6399 0.5696 0.6065 0.096 Uiso 1 1 calc R . . . .
C31 C 0.5778(14) 0.4341(12) 0.5664(9) 0.096(5) Uani 1 1 d . U . . .
H31 H 0.6284 0.4209 0.5432 0.116 Uiso 1 1 calc R . . . .
C32 C 0.4924(19) 0.3672(13) 0.5620(11) 0.109(6) Uani 1 1 d . U . . .
H32 H 0.4886 0.3057 0.5389 0.131 Uiso 1 1 calc R . . . .
C33 C 0.4143(19) 0.3853(12) 0.5890(11) 0.113(6) Uani 1 1 d . U . . .
H33 H 0.3554 0.3381 0.5833 0.135 Uiso 1 1 calc R . . . .
C34 C 0.4217(14) 0.4758(11) 0.6259(9) 0.092(4) Uani 1 1 d . U . . .
H34 H 0.3644 0.4968 0.6385 0.110 Uiso 1 1 calc R . . . .
C35 C 0.8256(9) 0.5418(8) 0.7650(6) 0.061(3) Uani 1 1 d . . . . .
C36 C 0.8850(15) 0.4765(11) 0.7577(10) 0.093(5) Uani 1 1 d . . . . .
H36 H 0.9419 0.4885 0.7386 0.111 Uiso 1 1 calc R . . . .
C37 C 0.861(2) 0.3893(11) 0.7792(13) 0.119(8) Uani 1 1 d . . . . .
H37 H 0.9011 0.3420 0.7726 0.143 Uiso 1 1 calc R . . . .
C38 C 0.7861(15) 0.3703(10) 0.8075(11) 0.095(5) Uani 1 1 d . . . . .
H38 H 0.7765 0.3126 0.8254 0.114 Uiso 1 1 calc R . . . .
C39 C 0.7218(16) 0.4348(13) 0.8112(13) 0.115(6) Uani 1 1 d . . . . .
H39 H 0.6599 0.4189 0.8245 0.137 Uiso 1 1 calc R . . . .
C40 C 0.7470(12) 0.5254(12) 0.7954(10) 0.090(5) Uani 1 1 d . . . . .
H40 H 0.7101 0.5739 0.8056 0.108 Uiso 1 1 calc R . . . .
C41 C 0.9147(9) 0.6448(8) 0.6701(7) 0.060(3) Uani 1 1 d . . . . .
C42 C 1.0021(10) 0.7111(9) 0.6730(7) 0.068(3) Uani 1 1 d . . . . .
H42 H 1.0314 0.7605 0.7132 0.082 Uiso 1 1 calc R . . . .
C43 C 1.0448(11) 0.7035(11) 0.6165(9) 0.079(4) Uani 1 1 d . . . . .
H43 H 1.1040 0.7477 0.6179 0.095 Uiso 1 1 calc R . . . .
C44 C 1.0022(13) 0.6325(11) 0.5588(9) 0.084(4) Uani 1 1 d . . . . .
H44 H 1.0319 0.6284 0.5202 0.101 Uiso 1 1 calc R . . . .
C45 C 0.9178(12) 0.5676(11) 0.5555(9) 0.087(4) Uani 1 1 d . . . . .
H45 H 0.8892 0.5186 0.5150 0.104 Uiso 1 1 calc R . . . .
C46 C 0.8724(12) 0.5734(11) 0.6133(8) 0.081(4) Uani 1 1 d . . . . .
H46 H 0.8139 0.5283 0.6120 0.097 Uiso 1 1 calc R . . . .
C47 C 1.0585(9) 0.7092(9) 0.8574(7) 0.063(3) Uani 1 1 d . U . . .
C48 C 0.9473(9) 0.7250(8) 0.8206(6) 0.060(3) Uani 1 1 d . . . . .
C49 C 0.9333(9) 0.7983(9) 0.8594(7) 0.062(3) Uani 1 1 d . . . . .
C50 C 1.0367(9) 0.8386(9) 0.9208(7) 0.064(3) Uani 1 1 d . U . . .
C51 C 1.2165(9) 0.7946(9) 0.9647(6) 0.061(3) Uani 1 1 d . U . . .
C52 C 1.2486(12) 0.7234(13) 1.0075(9) 0.089(4) Uani 1 1 d . . . . .
H52 H 1.2026 0.6658 1.0010 0.106 Uiso 1 1 calc R . . . .
C53 C 1.3530(13) 0.7421(15) 1.0608(9) 0.098(5) Uani 1 1 d . . . . .
H53 H 1.3776 0.6974 1.0921 0.117 Uiso 1 1 calc R . . . .
C54 C 1.4177(13) 0.8243(16) 1.0668(10) 0.111(7) Uani 1 1 d . . . . .
H54 H 1.4874 0.8363 1.1025 0.133 Uiso 1 1 calc R . . . .
C55 C 1.3844(12) 0.8892(12) 1.0230(10) 0.092(4) Uani 1 1 d . . . . .
H55 H 1.4313 0.9456 1.0276 0.110 Uiso 1 1 calc R . . . .
C56 C 1.2806(11) 0.8733(12) 0.9705(9) 0.083(4) Uani 1 1 d . . . . .
H56 H 1.2572 0.9188 0.9396 0.100 Uiso 1 1 calc R . . . .
C57 C 0.8596(8) 0.9678(9) 0.8247(7) 0.077(4) Uani 1 1 d D U . . .
C58 C 0.8385(11) 1.0445(10) 0.8648(8) 0.076(3) Uani 1 1 d . U . . .
H58 H 0.7969 1.0370 0.8962 0.091 Uiso 1 1 calc R . . . .
C59 C 0.8812(14) 1.1293(11) 0.8559(10) 0.090(4) Uani 1 1 d . U . . .
H59 H 0.8681 1.1836 0.8808 0.108 Uiso 1 1 calc R . . . .
C60 C 0.9431(16) 1.1391(13) 0.8117(11) 0.107(6) Uani 1 1 d . U . . .
H60 H 0.9718 1.2002 0.8072 0.128 Uiso 1 1 calc R . . . .
C61 C 0.9651(12) 1.0655(11) 0.7743(10) 0.090(4) Uani 1 1 d . U . . .
H61 H 1.0075 1.0732 0.7434 0.108 Uiso 1 1 calc R . . . .
C62 C 0.9225(14) 0.9790(10) 0.7835(8) 0.090(4) Uani 1 1 d D U . . .
H62 H 0.9382 0.9252 0.7598 0.109 Uiso 1 1 calc R . . . .
C63 C 0.7650(9) 0.8523(8) 0.9139(7) 0.061(3) Uani 1 1 d . . . . .
C64 C 0.6564(12) 0.8263(12) 0.9014(9) 0.089(5) Uani 1 1 d . . . . .
H64 H 0.6097 0.8026 0.8527 0.106 Uiso 1 1 calc R . . . .
C65 C 0.6152(13) 0.8344(12) 0.9586(10) 0.098(5) Uani 1 1 d . . . . .
H65 H 0.5407 0.8163 0.9487 0.117 Uiso 1 1 calc R . . . .
C66 C 0.6795(14) 0.8677(13) 1.0280(9) 0.098(5) Uani 1 1 d . . . . .
H66 H 0.6507 0.8728 1.0671 0.118 Uiso 1 1 calc R . . . .
C67 C 0.7895(12) 0.8947(11) 1.0424(8) 0.081(4) Uani 1 1 d . . . . .
H67 H 0.8349 0.9180 1.0915 0.098 Uiso 1 1 calc R . . . .
C68 C 0.8323(10) 0.8880(9) 0.9864(7) 0.069(3) Uani 1 1 d . . . . .
H68 H 0.9066 0.9073 0.9966 0.083 Uiso 1 1 calc R . . . .
Cl5 Cl 0.7227(18) 0.5370(16) 0.0008(15) 0.239(10) Uiso 0.5 1 d D . P . .
Cl6 Cl 0.9347(15) 0.6360(13) 0.0041(12) 0.204(7) Uiso 0.5 1 d D . P . .
C71 C 0.813(3) 0.641(2) 0.020(3) 0.16(2) Uiso 0.5 1 d D . P . .
H71A H 0.8294 0.6670 0.0720 0.193 Uiso 0.5 1 calc R . P . .
H71B H 0.7766 0.6859 -0.0107 0.193 Uiso 0.5 1 calc R . P . .
Cl4 Cl 1.5711(8) 0.6911(6) 1.2407(6) 0.196(4) Uani 1 1 d D . . . .
Cl1 Cl 0.8427(7) 0.5744(7) 0.3645(5) 0.183(3) Uani 1 1 d . . . . .
Cl2 Cl 0.8411(6) 0.5618(6) 0.2156(4) 0.159(3) Uani 1 1 d . . . . .
C69 C 0.8407(19) 0.4997(14) 0.2878(12) 0.116(6) Uani 1 1 d . . . . .
H69A H 0.9041 0.4679 0.3010 0.139 Uiso 1 1 calc R . . . .
H69B H 0.7759 0.4515 0.2721 0.139 Uiso 1 1 calc R . . . .
Cl3A Cl 1.771(4) 0.673(7) 1.215(6) 0.35(5) Uiso 0.2 1 d D . P A 1
P5 P 0.2390(4) 0.9666(4) 0.7443(2) 0.0928(12) Uani 1 1 d . . . . .
F1 F 0.1326(11) 0.9664(11) 0.6801(7) 0.156(5) Uani 1 1 d . . . . .
F2 F 0.2656(15) 0.8855(12) 0.6974(9) 0.194(8) Uani 1 1 d . . . . .
F3 F 0.2932(12) 1.0398(11) 0.7077(9) 0.161(6) Uani 1 1 d . . . . .
F4 F 0.2144(12) 1.0486(12) 0.7930(7) 0.161(6) Uani 1 1 d . . . . .
F5 F 0.1839(14) 0.8969(12) 0.7847(10) 0.187(7) Uani 1 1 d . . . . .
F6 F 0.3490(10) 0.9675(11) 0.8090(6) 0.154(5) Uani 1 1 d . . . . .
C70A C 1.708(5) 0.69(2) 1.282(4) 0.35(5) Uiso 0.2 1 d D . P A 1
H70A H 1.7435 0.7444 1.3166 0.425 Uiso 0.2 1 calc R . P A 1
H70B H 1.7165 0.6333 1.3103 0.425 Uiso 0.2 1 calc R . P A 1
C70B C 1.672(3) 0.736(2) 1.2083(14) 0.196(17) Uiso 0.8 1 d D . P A 2
H70C H 1.7417 0.7216 1.2377 0.236 Uiso 0.8 1 calc R . P A 2
H70D H 1.6770 0.8049 1.2104 0.236 Uiso 0.8 1 calc R . P A 2
Cl3B Cl 1.6316(14) 0.6803(11) 1.1147(8) 0.252(6) Uiso 0.8 1 d D . P A 2

loop_
_atom_site_aniso_label
_atom_site_aniso_U_11
_atom_site_aniso_U_22
_atom_site_aniso_U_33
_atom_site_aniso_U_23
_atom_site_aniso_U_13
_atom_site_aniso_U_12
Au1 0.0481(3) 0.0646(3) 0.0537(3) 0.00802(17) 0.01889(18) 0.01165(17)
P1 0.0471(13) 0.0605(16) 0.0514(15) 0.0092(11) 0.0171(11) 0.0080(11)
P2 0.0496(14) 0.0602(16) 0.0581(16) 0.0085(12) 0.0231(12) 0.0076(11)
P3 0.0478(14) 0.0636(16) 0.0541(15) 0.0069(12) 0.0196(11) 0.0122(11)
P4 0.0536(15) 0.0698(18) 0.0491(15) 0.0027(12) 0.0181(12) 0.0117(12)
O10 0.056(5) 0.082(6) 0.086(6) 0.034(5) 0.022(4) 0.021(4)
O11 0.058(5) 0.083(6) 0.078(6) 0.004(4) 0.022(4) 0.024(4)
O13 0.060(5) 0.083(6) 0.074(6) -0.012(5) 0.013(4) 0.014(4)
O14 0.051(5) 0.082(6) 0.089(7) 0.021(5) 0.019(4) 0.000(4)
N7 0.075(7) 0.065(6) 0.064(6) 0.011(5) 0.024(5) 0.003(5)
N15 0.067(6) 0.075(6) 0.069(7) 0.008(5) 0.025(5) 0.014(5)
C1 0.047(5) 0.058(6) 0.077(8) 0.001(5) 0.025(5) 0.005(4)
C2 0.066(7) 0.090(9) 0.086(9) 0.027(7) 0.036(7) 0.027(6)
C3 0.072(8) 0.119(11) 0.070(9) 0.030(8) 0.033(7) 0.038(8)
C4 0.074(9) 0.108(11) 0.086(10) 0.033(8) 0.038(8) 0.018(7)
C5 0.063(7) 0.080(8) 0.073(8) 0.013(6) 0.032(6) 0.014(6)
C6 0.051(6) 0.072(7) 0.047(6) 0.010(5) 0.015(4) 0.009(5)
C7 0.047(5) 0.064(6) 0.052(6) 0.005(5) 0.012(4) 0.017(4)
C8 0.063(7) 0.061(7) 0.075(8) 0.012(6) 0.014(6) 0.008(5)
C9 0.108(12) 0.056(7) 0.083(10) 0.016(6) 0.017(8) 0.015(7)
C10 0.082(10) 0.073(9) 0.111(13) -0.020(8) 0.023(9) 0.019(7)
C11 0.076(9) 0.105(11) 0.076(9) -0.017(8) 0.023(7) 0.016(8)
C12 0.066(7) 0.073(8) 0.080(9) 0.005(6) 0.031(6) 0.011(6)
C13 0.050(6) 0.058(6) 0.081(8) 0.020(6) 0.028(5) 0.017(5)
C14 0.056(6) 0.060(6) 0.049(6) 0.004(4) 0.023(5) 0.013(5)
C15 0.059(6) 0.069(7) 0.051(6) 0.007(5) 0.031(5) 0.002(5)
C16 0.035(5) 0.077(8) 0.075(8) 0.007(6) 0.011(5) 0.005(5)
C17 0.051(6) 0.089(9) 0.066(7) 0.020(6) 0.026(5) 0.015(6)
C18 0.051(6) 0.093(9) 0.083(9) 0.012(7) 0.018(6) 0.018(6)
C19 0.063(8) 0.119(13) 0.132(16) 0.046(11) 0.039(10) 0.042(9)
C20 0.052(8) 0.155(17) 0.109(14) 0.051(13) 0.010(9) 0.012(10)
C21 0.083(13) 0.20(2) 0.110(16) -0.032(15) 0.042(12) -0.014(14)
C22 0.062(8) 0.128(13) 0.075(10) 0.001(8) 0.017(7) 0.019(8)
C23 0.057(6) 0.083(8) 0.057(7) 0.005(6) 0.019(5) 0.006(6)
C24 0.066(8) 0.098(10) 0.079(9) 0.026(7) 0.030(7) 0.011(7)
C25 0.128(15) 0.128(14) 0.086(11) 0.041(10) 0.065(11) 0.029(11)
C26 0.094(11) 0.125(14) 0.072(10) 0.007(9) 0.039(9) 0.010(10)
C27 0.066(8) 0.105(11) 0.084(10) -0.007(8) 0.032(7) 0.009(7)
C28 0.067(7) 0.087(9) 0.072(8) 0.016(6) 0.036(6) 0.020(6)
C29 0.058(6) 0.153(12) 0.070(7) -0.068(8) 0.050(6) -0.057(7)
C30 0.063(7) 0.075(8) 0.097(10) -0.015(7) 0.030(7) 0.008(6)
C31 0.083(9) 0.098(10) 0.090(10) -0.032(8) 0.016(8) 0.021(8)
C32 0.130(15) 0.093(11) 0.103(13) -0.011(9) 0.042(11) 0.025(10)
C33 0.142(15) 0.086(10) 0.105(12) -0.019(9) 0.058(11) -0.019(10)
C34 0.093(10) 0.089(10) 0.088(10) -0.002(8) 0.040(8) -0.017(8)
C35 0.059(6) 0.069(7) 0.053(6) 0.013(5) 0.013(5) 0.007(5)
C36 0.104(12) 0.082(10) 0.106(13) 0.023(8) 0.044(10) 0.038(8)
C37 0.19(2) 0.067(10) 0.151(19) 0.044(10) 0.109(18) 0.051(11)
C38 0.098(11) 0.066(9) 0.114(14) 0.032(8) 0.021(10) 0.012(8)
C39 0.101(13) 0.103(13) 0.155(19) 0.066(12) 0.053(13) 0.009(10)
C40 0.073(9) 0.108(11) 0.117(13) 0.051(9) 0.049(9) 0.041(8)
C41 0.050(6) 0.072(7) 0.061(7) 0.015(5) 0.019(5) 0.011(5)
C42 0.059(7) 0.075(8) 0.067(8) 0.008(6) 0.021(6) 0.008(6)
C43 0.055(7) 0.099(10) 0.085(10) 0.020(8) 0.025(6) 0.010(6)
C44 0.085(10) 0.111(11) 0.077(9) 0.020(8) 0.049(8) 0.028(8)
C45 0.076(9) 0.109(11) 0.086(10) -0.004(8) 0.046(8) 0.023(8)
C46 0.075(8) 0.105(10) 0.065(8) -0.007(7) 0.034(7) 0.013(7)
C47 0.052(6) 0.078(8) 0.056(6) 0.011(5) 0.011(5) 0.020(5)
C48 0.053(6) 0.074(7) 0.051(6) 0.010(5) 0.010(5) 0.018(5)
C49 0.041(5) 0.079(8) 0.057(7) 0.012(5) 0.002(5) 0.013(5)
C50 0.057(6) 0.081(8) 0.052(6) 0.003(5) 0.020(5) 0.009(5)
C51 0.046(6) 0.083(8) 0.049(6) 0.005(5) 0.009(4) 0.017(5)
C52 0.056(7) 0.133(13) 0.084(10) 0.020(9) 0.030(7) 0.020(8)
C53 0.066(9) 0.160(16) 0.068(9) 0.040(10) 0.016(7) 0.021(10)
C54 0.060(8) 0.18(2) 0.084(11) -0.018(12) 0.032(8) -0.002(11)
C55 0.063(8) 0.104(11) 0.103(12) 0.020(9) 0.016(8) 0.018(7)
C56 0.060(7) 0.109(11) 0.082(10) 0.005(8) 0.030(7) 0.009(7)
C57 0.029(5) 0.089(8) 0.087(9) -0.045(7) -0.003(5) 0.015(5)
C58 0.071(8) 0.082(9) 0.068(8) 0.014(6) 0.012(6) 0.014(6)
C59 0.099(11) 0.076(9) 0.088(10) 0.014(7) 0.016(8) 0.029(8)
C60 0.103(12) 0.085(10) 0.110(13) 0.040(9) 0.007(10) -0.015(9)
C61 0.067(8) 0.088(10) 0.115(12) 0.031(9) 0.025(8) 0.012(7)
C62 0.120(12) 0.070(8) 0.074(9) 0.022(7) 0.023(8) 0.002(8)
C63 0.047(6) 0.072(7) 0.058(7) 0.001(5) 0.011(5) 0.009(5)
C64 0.070(8) 0.117(12) 0.078(9) -0.009(8) 0.039(7) -0.009(8)
C65 0.077(10) 0.119(13) 0.102(13) -0.005(10) 0.050(9) -0.008(8)
C66 0.096(11) 0.138(14) 0.062(9) -0.007(9) 0.038(8) 0.011(10)
C67 0.079(9) 0.110(11) 0.063(8) 0.003(7) 0.034(7) 0.022(8)
C68 0.061(7) 0.088(9) 0.061(7) 0.008(6) 0.021(6) 0.021(6)
Cl4 0.182(8) 0.164(7) 0.256(11) 0.067(7) 0.080(8) 0.038(6)
Cl1 0.142(6) 0.233(9) 0.155(6) 0.019(6) 0.049(5) -0.034(6)
Cl2 0.132(5) 0.197(7) 0.147(6) 0.012(5) 0.034(4) 0.065(5)
C69 0.124(16) 0.105(14) 0.110(15) 0.019(11) 0.030(12) 0.008(11)
P5 0.086(3) 0.121(3) 0.073(2) 0.014(2) 0.030(2) 0.011(2)
F1 0.117(9) 0.219(14) 0.117(9) 0.016(9) -0.002(7) 0.086(9)
F2 0.181(15) 0.208(15) 0.160(14) -0.039(11) 0.004(11) 0.102(12)
F3 0.145(11) 0.215(14) 0.172(13) 0.105(11) 0.092(11) 0.040(10)
F4 0.140(11) 0.227(15) 0.115(10) -0.041(9) 0.071(9) -0.002(10)
F5 0.168(14) 0.204(15) 0.177(15) 0.076(12) 0.053(11) -0.042(11)
F6 0.113(9) 0.235(15) 0.083(7) 0.036(8) 0.004(6) -0.026(9)

loop_
_atom_type_symbol
_atom_type_description
_atom_type_scat_dispersion_real
_atom_type_scat_dispersion_imag
_atom_type_scat_source
C C 0.0033 0.0016 'International Tables Vol C Tables 4.2.6.8 and 6.1.1.4'
H H 0.0000 0.0000 'International Tables Vol C Tables 4.2.6.8 and 6.1.1.4'
Au Au -2.0133 8.8022 'International Tables Vol C Tables 4.2.6.8 and 6.1.1.4'
Cl Cl 0.1484 0.1585 'International Tables Vol C Tables 4.2.6.8 and 6.1.1.4'
F F 0.0171 0.0103 'International Tables Vol C Tables 4.2.6.8 and 6.1.1.4'
N N 0.0061 0.0033 'International Tables Vol C Tables 4.2.6.8 and 6.1.1.4'
O O 0.0106 0.0060 'International Tables Vol C Tables 4.2.6.8 and 6.1.1.4'
P P 0.1023 0.0942 'International Tables Vol C Tables 4.2.6.8 and 6.1.1.4'

loop_
_exptl_crystal_face_index_h
_exptl_crystal_face_index_k
_exptl_crystal_face_index_l
_exptl_crystal_face_perp_dist
1 0 -1 0.1289
-1 0 1 0.1157
0 0 -1 0.1494
0 0 1 0.1813
-1 0 -2 0.1668
0 1 0 0.0517
0 -1 0 0.0517
-1 0 0 0.1588

loop_
_geom_angle_atom_site_label_1
_geom_angle_atom_site_label_2
_geom_angle_atom_site_label_3
_geom_angle
_geom_angle_site_symmetry_3
P1 Au1 P3 130.56(10) .
P2 Au1 P1 89.03(10) .
P2 Au1 P3 115.47(10) .
P4 Au1 P1 107.09(10) .
P4 Au1 P2 130.99(10) .
P4 Au1 P3 88.83(10) .
C1 P1 Au1 120.9(4) .
C1 P1 C7 107.0(5) .
C1 P1 C14 106.5(5) .
C7 P1 Au1 117.9(4) .
C7 P1 C14 99.7(5) .
C14 P1 Au1 101.8(4) .
C15 P2 Au1 102.1(4) .
C15 P2 C23 103.8(6) .
C15 P2 C29 111.1(7) .
C23 P2 Au1 120.4(4) .
C23 P2 C29 103.9(5) .
C29 P2 Au1 114.9(4) .
C35 P3 Au1 116.6(4) .
C41 P3 Au1 122.0(4) .
C41 P3 C35 105.7(6) .
C48 P3 Au1 101.0(4) .
C48 P3 C35 103.1(6) .
C48 P3 C41 106.2(6) .
C49 P4 Au1 101.6(4) .
C49 P4 C57 100.2(5) .
C57 P4 Au1 115.3(4) .
C63 P4 Au1 121.0(4) .
C63 P4 C49 107.7(6) .
C63 P4 C57 108.4(5) .
C13 N7 C17 124.0(11) .
C16 N7 C13 109.5(11) .
C16 N7 C17 126.5(10) .
C47 N15 C50 106.6(10) .
C47 N15 C51 132.2(11) .
C51 N15 C50 120.8(10) .
C2 C1 P1 115.5(10) .
C6 C1 P1 125.1(9) .
C6 C1 C2 119.4(11) .
C3 C2 C1 119.8(14) .
C4 C3 C2 119.6(14) .
C3 C4 C5 121.9(14) .
C4 C5 C6 119.5(13) .
C1 C6 C5 119.8(11) .
C8 C7 P1 122.1(9) .
C8 C7 C12 119.6(11) .
C12 C7 P1 118.3(9) .
C7 C8 C9 117.1(14) .
C10 C9 C8 124.1(15) .
C9 C10 C11 117.4(13) .
C12 C11 C10 121.5(15) .
C11 C12 C7 120.3(13) .
O10 C13 N7 125.0(11) .
O10 C13 C14 126.8(10) .
N7 C13 C14 108.2(10) .
C13 C14 P1 129.2(8) .
C15 C14 P1 122.5(9) .
C15 C14 C13 107.9(10) .
C14 C15 P2 124.4(9) .
C14 C15 C16 104.6(11) .
C16 C15 P2 130.9(9) .
O14 C16 N7 125.9(11) .
O14 C16 C15 124.8(12) .
N7 C16 C15 109.2(10) .
C18 C17 N7 119.9(12) .
C18 C17 C22 120.9(13) .
C22 C17 N7 119.1(12) .
C19 C18 C17 119.7(15) .
C18 C19 C20 122.1(16) .
C19 C20 C21 116.9(16) .
C22 C21 C20 121.3(19) .
C21 C22 C17 118.9(17) .
C24 C23 P2 118.7(10) .
C24 C23 C28 120.1(12) .
C28 C23 P2 120.6(10) .
C25 C24 C23 118.0(15) .
C24 C25 C26 122.0(16) .
C27 C26 C25 118.5(15) .
C26 C27 C28 121.4(15) .
C27 C28 C23 119.9(14) .
C30 C29 P2 111.9(10) .
C34 C29 P2 115.7(12) .
C34 C29 C30 126.3(12) .
C29 C30 C31 116.7(15) .
C30 C31 C32 117.5(16) .
C33 C32 C31 123.1(16) .
C32 C33 C34 118.7(17) .
C29 C34 C33 113.5(17) .
C36 C35 P3 122.4(11) .
C36 C35 C40 120.7(13) .
C40 C35 P3 116.9(10) .
C35 C36 C37 118.0(16) .
C38 C37 C36 123.4(16) .
C37 C38 C39 118.5(16) .
C38 C39 C40 120.0(17) .
C35 C40 C39 118.5(15) .
C42 C41 P3 120.4(9) .
C46 C41 P3 118.1(9) .
C46 C41 C42 121.2(12) .
C43 C42 C41 119.0(12) .
C44 C43 C42 120.3(13) .
C45 C44 C43 121.3(13) .
C44 C45 C46 119.7(14) .
C41 C46 C45 118.5(14) .
O11 C47 N15 122.3(11) .
O11 C47 C48 126.7(11) .
N15 C47 C48 110.9(10) .
C47 C48 P3 128.0(9) .
C49 C48 P3 125.3(9) .
C49 C48 C47 106.7(10) .
C48 C49 P4 123.2(9) .
C48 C49 C50 109.6(10) .
C50 C49 P4 127.0(9) .
O13 C50 N15 126.5(11) .
O13 C50 C49 127.6(12) .
N15 C50 C49 105.8(10) .
N15 C51 C52 117.8(12) .
C56 C51 N15 119.5(13) .
C56 C51 C52 122.7(13) .
C51 C52 C53 116.7(16) .
C54 C53 C52 119.8(18) .
C55 C54 C53 121.2(17) .
C54 C55 C56 120.3(17) .
C51 C56 C55 119.2(16) .
C58 C57 P4 119.8(11) .
C62 C57 P4 118.4(9) .
C62 C57 C58 121.6(15) .
C59 C58 C57 115.8(15) .
C58 C59 C60 121.5(16) .
C61 C60 C59 122.7(16) .
C60 C61 C62 116.1(17) .
C57 C62 C61 122.2(16) .
C64 C63 P4 117.5(10) .
C64 C63 C68 118.3(12) .
C68 C63 P4 124.0(9) .
C65 C64 C63 121.1(15) .
C66 C65 C64 120.7(15) .
C65 C66 C67 119.6(14) .
C68 C67 C66 120.9(14) .
C67 C68 C63 119.5(13) .
Cl5 C71 Cl6 117.8(18) .
C69 Cl2 Cl3A 114(3) 1_454
Cl2 C69 Cl1 110.4(12) .
C70A Cl3A Cl2 115(10) 1_656
F1 P5 F2 89.9(8) .
F1 P5 F3 87.1(9) .
F1 P5 F4 91.2(8) .
F1 P5 F5 93.5(10) .
F1 P5 F6 179.0(9) .
F2 P5 F3 90.1(11) .
F2 P5 F4 178.9(9) .
F2 P5 F5 92.9(12) .
F2 P5 F6 89.6(9) .
F3 P5 F4 89.8(9) .
F3 P5 F5 176.9(10) .
F3 P5 F6 92.0(8) .
F4 P5 F5 87.1(10) .
F4 P5 F6 89.2(9) .
F5 P5 F6 87.4(8) .
Cl3A C70A Cl4 111.3(18) .
Cl4 C70B Cl3B 104.5(13) .

loop_
_geom_bond_atom_site_label_1
_geom_bond_atom_site_label_2
_geom_bond_distance
_geom_bond_site_symmetry_2
Au1 P1 2.400(3) .
Au1 P2 2.398(3) .
Au1 P3 2.404(3) .
Au1 P4 2.395(3) .
P1 C1 1.802(12) .
P1 C7 1.807(11) .
P1 C14 1.814(12) .
P2 C15 1.774(13) .
P2 C23 1.817(12) .
P2 C29 1.960(15) .
P3 C35 1.847(12) .
P3 C41 1.813(12) .
P3 C48 1.812(12) .
P4 C49 1.828(11) .
P4 C57 1.867(15) .
P4 C63 1.796(12) .
O10 C13 1.189(14) .
O11 C47 1.286(14) .
O13 C50 1.192(14) .
O14 C16 1.247(15) .
N7 C13 1.384(16) .
N7 C16 1.362(17) .
N7 C17 1.408(17) .
N15 C47 1.363(16) .
N15 C50 1.441(16) .
N15 C51 1.398(15) .
C1 C2 1.405(17) .
C1 C6 1.381(17) .
C2 C3 1.381(19) .
C3 C4 1.36(2) .
C4 C5 1.37(2) .
C5 C6 1.392(16) .
C7 C8 1.376(17) .
C7 C12 1.406(17) .
C8 C9 1.408(19) .
C9 C10 1.35(2) .
C10 C11 1.38(2) .
C11 C12 1.36(2) .
C13 C14 1.498(16) .
C14 C15 1.387(16) .
C15 C16 1.533(16) .
C17 C18 1.361(19) .
C17 C22 1.40(2) .
C18 C19 1.36(2) .
C19 C20 1.38(3) .
C20 C21 1.43(3) .
C21 C22 1.34(3) .
C23 C24 1.380(19) .
C23 C28 1.395(18) .
C24 C25 1.38(2) .
C25 C26 1.40(3) .
C26 C27 1.35(2) .
C27 C28 1.366(19) .
C29 C30 1.346(17) .
C29 C34 1.329(18) .
C30 C31 1.355(19) .
C31 C32 1.38(3) .
C32 C33 1.35(3) .
C33 C34 1.41(2) .
C35 C36 1.339(19) .
C35 C40 1.364(18) .
C36 C37 1.41(2) .
C37 C38 1.30(3) .
C38 C39 1.36(3) .
C39 C40 1.41(2) .
C41 C42 1.405(17) .
C41 C46 1.359(18) .
C42 C43 1.38(2) .
C43 C44 1.36(2) .
C44 C45 1.36(2) .
C45 C46 1.429(18) .
C47 C48 1.487(16) .
C48 C49 1.312(17) .
C49 C50 1.512(15) .
C51 C52 1.41(2) .
C51 C56 1.32(2) .
C52 C53 1.42(2) .
C53 C54 1.36(3) .
C54 C55 1.35(3) .
C55 C56 1.41(2) .
C57 C58 1.405(17) .
C57 C62 1.335(15) .
C58 C59 1.35(2) .
C59 C60 1.37(3) .
C60 C61 1.35(3) .
C61 C62 1.37(2) .
C63 C64 1.390(18) .
C63 C68 1.407(17) .
C64 C65 1.38(2) .
C65 C66 1.34(2) .
C66 C67 1.40(2) .
C67 C68 1.375(18) .
Cl5 C71 1.748(19) .
Cl6 C71 1.752(19) .
Cl4 C70A 1.77(2) .
Cl4 C70B 1.742(19) .
Cl1 C69 1.74(2) .
Cl2 C69 1.74(2) .
Cl2 Cl3A 1.97(8) 1_454
Cl3A Cl2 1.97(8) 1_656
Cl3A C70A 1.76(2) .
P5 F1 1.561(12) .
P5 F2 1.565(14) .
P5 F3 1.566(12) .
P5 F4 1.578(14) .
P5 F5 1.589(14) .
P5 F6 1.595(13) .
C70B Cl3B 1.790(19) .
